data_7231178
loop_
_publ_author_name
'Seth, Saikat Kumar'
'Bauz\'a, Antonio'
'Mahmoudi, Ghodrat'
'Stilinovi\'c, Vladimir'
'L\'opez-Torres, Elena'
'Zaragoza, Guillermo'
'Keramidas, Anastasios D.'
'Frontera, Antonio'

_publ_section_title
;
 On the importance of Pb&#x22EF;X (X = O, N, S, Br) tetrel bonding
 interactions in a series of tetra- and hexa-coordinated Pb(ii) compounds
;
_journal_issue 34
_journal_name_full CrystEngComm
_journal_page_first 5033
_journal_paper_doi 10.1039/C8CE00919H
_journal_volume 20
_journal_year 2018
_chemical_formula_sum 'C62 H56 N16 O2 Pb2 S4'
_chemical_formula_weight 1599.84
_space_group_crystal_system triclinic
_space_group_IT_number 2
_space_group_name_Hall '-P 1'
_space_group_name_H-M_alt 'P -1'
_symmetry_space_group_name_Hall '-P 1'
_symmetry_space_group_name_H-M 'P -1'
_atom_sites_solution_hydrogens geom
_audit_creation_method SHELXL-2014/7
_audit_update_record
;
2018-04-29 deposited with the CCDC.
2018-07-18 downloaded from the CCDC.
;
_cell_angle_alpha 105.607(7)
_cell_angle_beta 91.747(6)
_cell_angle_gamma 101.222(6)
_cell_formula_units_Z 1
_cell_length_a 9.7763(6)
_cell_length_b 11.3341(7)
_cell_length_c 15.0580(10)
_cell_measurement_reflns_used 4486
_cell_measurement_temperature 293(2)
_cell_measurement_theta_max 37.6792
_cell_measurement_theta_min 4.0346
_cell_volume 1570.19(19)
_computing_structure_refinement 'SHELXL-2014/7 (Sheldrick, 2014)'
_diffrn_ambient_temperature 293(2)
_diffrn_detector_area_resol_mean 16.3426
_diffrn_measured_fraction_theta_full 0.833
_diffrn_measured_fraction_theta_max 0.833
_diffrn_measurement_device_type
;
Oxford Diffraction Xcalibur CCD
diffractometer
;
_diffrn_radiation_monochromator graphite
_diffrn_radiation_source 'Enhance (Mo) X-ray Source'
_diffrn_radiation_type MoK\a
_diffrn_radiation_wavelength 0.71073
_diffrn_reflns_av_R_equivalents 0.0337
_diffrn_reflns_av_unetI/netI 0.0382
_diffrn_reflns_Laue_measured_fraction_full 0.833
_diffrn_reflns_Laue_measured_fraction_max 0.833
_diffrn_reflns_limit_h_max 11
_diffrn_reflns_limit_h_min -8
_diffrn_reflns_limit_k_max 13
_diffrn_reflns_limit_k_min -13
_diffrn_reflns_limit_l_max 16
_diffrn_reflns_limit_l_min -17
_diffrn_reflns_number 5941
_diffrn_reflns_point_group_measured_fraction_full 0.833
_diffrn_reflns_point_group_measured_fraction_max 0.833
_diffrn_reflns_theta_full 25.000
_diffrn_reflns_theta_max 25.000
_diffrn_reflns_theta_min 4.050
_exptl_absorpt_coefficient_mu 5.544
_exptl_absorpt_correction_T_max 1.00000
_exptl_absorpt_correction_T_min 0.24525
_exptl_absorpt_correction_type multi-scan
_exptl_absorpt_process_details
;
CrysAlis RED, Oxford Diffraction Ltd.,
Version 1.171.32.29 (release 10-06-2008 CrysAlis171 .NET)
(compiled Jun 10 2008,16:49:55)
Empirical absorption correction using spherical harmonics,
 implemented in SCALE3 ABSPACK scaling algorithm.
;
_exptl_crystal_colour yellow
_exptl_crystal_density_diffrn 1.692
_exptl_crystal_description block
_exptl_crystal_F_000 784
_exptl_crystal_size_max 0.13
_exptl_crystal_size_mid 0.11
_exptl_crystal_size_min 0.06
_refine_diff_density_max 1.679
_refine_diff_density_min -1.768
_refine_diff_density_rms 0.161
_refine_ls_extinction_method none
_refine_ls_goodness_of_fit_ref 1.003
_refine_ls_hydrogen_treatment constr
_refine_ls_matrix_type full
_refine_ls_number_parameters 388
_refine_ls_number_reflns 4605
_refine_ls_number_restraints 17
_refine_ls_restrained_S_all 1.004
_refine_ls_R_factor_all 0.0577
_refine_ls_R_factor_gt 0.0509
_refine_ls_shift/su_max 0.008
_refine_ls_shift/su_mean 0.000
_refine_ls_structure_factor_coef Fsqd
_refine_ls_weighting_details 'w=1/[\s^2^(Fo^2^)+(0.1087P)^2^] where P=(Fo^2^+2Fc^2^)/3'
_refine_ls_weighting_scheme calc
_refine_ls_wR_factor_gt 0.1336
_refine_ls_wR_factor_ref 0.1367
_reflns_Friedel_coverage 0.000
_reflns_number_gt 3967
_reflns_number_total 4605
_reflns_threshold_expression 'I > 2\s(I)'
_cod_data_source_file c8ce00919h2.cif
_cod_data_source_block shelx_CCDC2
_cod_depositor_comments 'Adding full bibliography for 7231176--7231180.cif.'
_cod_original_cell_volume 1570.19(18)
_cod_database_code 7231178
_shelx_shelxl_version_number 2014/7
_shelx_space_group_comment
;
The symmetry employed for this shelxl refinement is uniquely defined
by the following loop, which should always be used as a source of
symmetry information in preference to the above space-group names.
They are only intended as comments.
;

loop_
_space_group_symop_operation_xyz
'x, y, z'
'-x, -y, -z'

loop_
_atom_site_label
_atom_site_type_symbol
_atom_site_fract_x
_atom_site_fract_y
_atom_site_fract_z
_atom_site_U_iso_or_equiv
_atom_site_adp_type
_atom_site_occupancy
_atom_site_site_symmetry_order
_atom_site_calc_flag
_atom_site_refinement_flags_posn
_atom_site_refinement_flags_adp
_atom_site_disorder_assembly
_atom_site_disorder_group
O1 O -0.090(2) 0.334(2) 0.8611(17) 0.231(9) Uani 1 1 d D U . .
C31 C -0.169(3) 0.4077(18) 0.829(2) 0.27(2) Uani 1 1 d D U A 1
Pb1 Pb 0.60106(3) 0.43273(3) 0.68632(2) 0.04442(16) Uani 1 1 d . . . .
C10 C 0.1678(10) -0.0384(9) 0.6650(7) 0.048(2) Uani 1 1 d . . . .
H10 H 0.2065 -0.0570 0.6085 0.058 Uiso 1 1 calc R U . .
C11 C 0.0380(11) -0.1004(11) 0.6732(9) 0.064(3) Uani 1 1 d . . . .
H11 H -0.0111 -0.1624 0.6225 0.076 Uiso 1 1 calc R U . .
C17 C 0.5354(12) -0.0216(10) 0.8214(7) 0.054(3) Uani 1 1 d . . . .
H17 H 0.4814 -0.0584 0.7653 0.065 Uiso 1 1 calc R U . .
N3 N 0.4305(7) 0.1091(7) 0.6542(5) 0.0397(16) Uani 1 1 d . . . .
C20 C 0.6916(13) 0.0760(15) 0.9843(9) 0.082(4) Uani 1 1 d . . . .
H20 H 0.7477 0.1104 1.0398 0.099 Uiso 1 1 calc R U . .
N2 N 0.5659(7) 0.1772(7) 0.6521(5) 0.0401(17) Uani 1 1 d . . . .
C28 C 0.3499(12) 0.6077(11) 0.6760(9) 0.069(3) Uani 1 1 d . . . .
H28 H 0.3976 0.6152 0.6246 0.082 Uiso 1 1 calc R U . .
N5 N 0.4403(7) 0.3676(7) 0.8097(5) 0.0388(16) Uani 1 1 d . . . .
C7 C 0.6326(12) -0.0245(10) 0.5882(8) 0.062(3) Uani 1 1 d . . . .
H7A H 0.7158 -0.0483 0.5636 0.093 Uiso 1 1 calc R U . .
H7B H 0.6131 -0.0556 0.6408 0.093 Uiso 1 1 calc R U . .
H7C H 0.5553 -0.0592 0.5416 0.093 Uiso 1 1 calc R U . .
C23 C 0.3166(12) 0.4477(13) 0.9430(9) 0.073(3) Uani 1 1 d . . . .
H23A H 0.2606 0.5099 0.9585 0.109 Uiso 1 1 calc R U . .
H23B H 0.2618 0.3678 0.9433 0.109 Uiso 1 1 calc R U . .
H23C H 0.3963 0.4703 0.9876 0.109 Uiso 1 1 calc R U . .
N4 N 0.4978(7) 0.2999(7) 0.8602(5) 0.0413(17) Uani 1 1 d . . . .
C9 C 0.2440(9) 0.0530(8) 0.7406(6) 0.041(2) Uani 1 1 d . . . .
N6 N 0.3872(8) 0.5353(8) 0.7256(6) 0.0489(19) Uani 1 1 d . . . .
C29 C 0.3735(12) 0.3507(10) 0.4759(8) 0.059(3) Uani 1 1 d . . . .
N1 N 0.7997(9) 0.3066(9) 0.6060(8) 0.063(2) Uani 1 1 d . . . .
C21 C 0.6222(12) 0.1534(11) 0.9502(6) 0.068(3) Uani 1 1 d D . . .
H21 H 0.6265 0.2362 0.9835 0.082 Uiso 1 1 calc R U . .
C16 C 0.5460(8) 0.1010(8) 0.8640(5) 0.044(2) Uani 1 1 d D . . .
C12 C -0.0211(11) -0.0734(11) 0.7538(9) 0.064(3) Uani 1 1 d . . . .
H12 H -0.1123 -0.1134 0.7578 0.077 Uiso 1 1 calc R U . .
C8 C 0.3859(8) 0.1177(8) 0.7341(6) 0.0348(18) Uani 1 1 d . . . .
C13 C 0.0538(10) 0.0132(10) 0.8295(9) 0.071(3) Uani 1 1 d D . . .
H13 H 0.0159 0.0265 0.8864 0.085 Uiso 1 1 calc R U . .
C6 C 0.6538(10) 0.1144(8) 0.6170(6) 0.041(2) Uani 1 1 d . . . .
C26 C 0.1756(15) 0.6595(14) 0.7725(12) 0.087(4) Uani 1 1 d . . . .
H26 H 0.1024 0.7007 0.7875 0.104 Uiso 1 1 calc R U . .
C3 C 1.0367(13) 0.2076(17) 0.5918(10) 0.084(4) Uani 1 1 d . . . .
H3 H 1.1171 0.1748 0.5879 0.101 Uiso 1 1 calc R U . .
C5 C 0.7902(11) 0.1870(10) 0.6059(7) 0.050(2) Uani 1 1 d . . . .
C14 C 0.1840(10) 0.0808(11) 0.8233(8) 0.058(3) Uani 1 1 d . . . .
H14 H 0.2309 0.1442 0.8740 0.070 Uiso 1 1 calc R U . .
C4 C 0.9117(13) 0.1373(12) 0.5993(8) 0.067(3) Uani 1 1 d . . . .
H4 H 0.9058 0.0547 0.6001 0.080 Uiso 1 1 calc R U . .
C15 C 0.4782(8) 0.1820(8) 0.8210(6) 0.0374(19) Uani 1 1 d . . . .
C27 C 0.2474(13) 0.6695(12) 0.6975(11) 0.078(4) Uani 1 1 d . . . .
H27 H 0.2246 0.7192 0.6615 0.093 Uiso 1 1 calc R U . .
C18 C 0.6040(13) -0.0923(13) 0.8604(9) 0.073(3) Uani 1 1 d . . . .
H18 H 0.5965 -0.1765 0.8296 0.088 Uiso 1 1 calc R U . .
C25 C 0.2145(12) 0.5858(11) 0.8265(10) 0.071(3) Uani 1 1 d . . . .
H25 H 0.1690 0.5789 0.8788 0.085 Uiso 1 1 calc R U . .
C19 C 0.6812(13) -0.0436(14) 0.9414(9) 0.071(3) Uani 1 1 d . . . .
H19 H 0.7267 -0.0931 0.9671 0.085 Uiso 1 1 calc R U . .
C24 C 0.3201(9) 0.5245(9) 0.8008(7) 0.047(2) Uani 1 1 d . . . .
C22 C 0.3643(9) 0.4404(9) 0.8507(6) 0.043(2) Uani 1 1 d . . . .
S1 S 0.2776(3) 0.3451(3) 0.3857(3) 0.0835(11) Uani 1 1 d . . . .
C1 C 0.9210(12) 0.3745(14) 0.5972(11) 0.086(4) Uani 1 1 d . . . .
H1 H 0.9258 0.4567 0.5956 0.104 Uiso 1 1 calc R U . .
C2 C 1.0418(14) 0.3274(19) 0.5901(11) 0.095(5) Uani 1 1 d . . . .
H2 H 1.1264 0.3778 0.5843 0.114 Uiso 1 1 calc R U . .
N7 N 0.4412(15) 0.3477(12) 0.5369(8) 0.094(4) Uani 1 1 d . . . .
S2 S 0.9301(7) 0.7442(7) 0.9401(4) 0.1412(19) Uani 1 1 d . U . .
C30 C 0.8083(16) 0.6534(17) 0.8671(12) 0.100(4) Uani 1 1 d . U . .
N8 N 0.6878(15) 0.6232(14) 0.8481(9) 0.107(4) Uani 1 1 d . U . .

loop_
_atom_site_aniso_label
_atom_site_aniso_U_11
_atom_site_aniso_U_22
_atom_site_aniso_U_33
_atom_site_aniso_U_23
_atom_site_aniso_U_13
_atom_site_aniso_U_12
O1 0.218(15) 0.232(17) 0.279(18) 0.123(15) 0.026(13) 0.059(13)
C31 0.27(3) 0.27(3) 0.25(3) 0.028(19) 0.022(18) 0.037(18)
Pb1 0.0451(2) 0.0392(2) 0.0523(3) 0.01665(18) 0.01493(15) 0.00980(14)
C10 0.050(5) 0.042(5) 0.049(6) 0.013(5) -0.004(4) 0.002(4)
C11 0.049(6) 0.056(7) 0.086(9) 0.034(7) -0.011(6) -0.004(5)
C17 0.080(7) 0.047(6) 0.040(6) 0.012(5) 0.002(5) 0.024(5)
N3 0.048(4) 0.029(4) 0.038(4) 0.007(3) 0.000(3) 0.002(3)
C20 0.072(8) 0.113(13) 0.071(9) 0.043(9) -0.013(6) 0.020(7)
N2 0.038(4) 0.041(4) 0.044(4) 0.019(4) 0.006(3) 0.006(3)
C28 0.065(7) 0.066(7) 0.094(10) 0.042(8) 0.020(6) 0.026(6)
N5 0.054(4) 0.031(4) 0.035(4) 0.013(4) 0.011(3) 0.010(3)
C7 0.082(7) 0.041(6) 0.060(7) 0.011(6) 0.017(6) 0.012(5)
C23 0.067(7) 0.085(9) 0.071(8) 0.025(8) 0.024(6) 0.019(6)
N4 0.048(4) 0.039(4) 0.033(4) 0.007(4) 0.007(3) 0.005(3)
C9 0.047(5) 0.035(5) 0.041(5) 0.016(4) 0.000(4) 0.004(4)
N6 0.044(4) 0.042(5) 0.058(6) 0.009(4) 0.007(4) 0.010(3)
C29 0.072(7) 0.042(6) 0.060(7) 0.017(6) 0.005(6) 0.000(5)
N1 0.053(5) 0.053(5) 0.090(7) 0.023(6) 0.032(5) 0.014(4)
C21 0.076(7) 0.064(8) 0.059(7) 0.021(6) -0.030(6) 0.002(6)
C16 0.040(5) 0.048(6) 0.044(6) 0.021(5) 0.001(4) 0.002(4)
C12 0.048(6) 0.066(7) 0.078(8) 0.029(7) 0.002(6) -0.002(5)
C8 0.039(4) 0.035(5) 0.030(5) 0.011(4) 0.001(3) 0.004(3)
C13 0.059(6) 0.078(9) 0.069(8) 0.022(7) 0.022(6) -0.007(6)
C6 0.056(5) 0.039(5) 0.028(5) 0.004(4) 0.006(4) 0.016(4)
C26 0.074(8) 0.079(9) 0.115(12) 0.015(9) 0.017(8) 0.048(7)
C3 0.059(7) 0.129(13) 0.085(10) 0.041(10) 0.031(7) 0.049(8)
C5 0.063(6) 0.057(6) 0.038(5) 0.014(5) 0.020(4) 0.025(5)
C14 0.055(6) 0.063(7) 0.047(6) 0.012(6) 0.003(5) -0.003(5)
C4 0.080(8) 0.075(8) 0.059(7) 0.020(7) 0.019(6) 0.043(7)
C15 0.040(4) 0.039(5) 0.030(5) 0.013(4) 0.006(3) -0.001(3)
C27 0.072(7) 0.059(7) 0.116(12) 0.036(8) 0.012(8) 0.032(6)
C18 0.092(9) 0.081(9) 0.064(8) 0.032(7) 0.015(7) 0.039(7)
C25 0.062(7) 0.053(7) 0.096(10) 0.010(7) 0.017(6) 0.021(5)
C19 0.078(8) 0.087(10) 0.069(9) 0.043(8) 0.012(6) 0.033(7)
C24 0.044(5) 0.041(5) 0.050(6) 0.003(5) 0.008(4) 0.010(4)
C22 0.039(4) 0.040(5) 0.040(5) -0.001(5) 0.006(4) -0.001(4)
S1 0.0731(19) 0.075(2) 0.096(3) 0.045(2) -0.0168(17) -0.0263(15)
C1 0.059(7) 0.086(10) 0.126(13) 0.043(10) 0.036(8) 0.020(6)
C2 0.057(7) 0.138(15) 0.092(11) 0.031(11) 0.035(7) 0.023(8)
N7 0.150(12) 0.070(8) 0.060(7) 0.018(7) 0.006(7) 0.020(7)
S2 0.154(5) 0.147(5) 0.115(4) 0.026(4) 0.036(3) 0.025(4)
C30 0.091(6) 0.130(10) 0.124(10) 0.102(8) 0.023(5) 0.036(6)
N8 0.111(7) 0.099(10) 0.096(9) 0.020(8) -0.029(8) 0.001(8)

loop_
_atom_type_symbol
_atom_type_description
_atom_type_scat_dispersion_real
_atom_type_scat_dispersion_imag
_atom_type_scat_source
C C 0.0033 0.0016 'International Tables Vol C Tables 4.2.6.8 and 6.1.1.4'
H H 0.0000 0.0000 'International Tables Vol C Tables 4.2.6.8 and 6.1.1.4'
N N 0.0061 0.0033 'International Tables Vol C Tables 4.2.6.8 and 6.1.1.4'
S S 0.1246 0.1234 'International Tables Vol C Tables 4.2.6.8 and 6.1.1.4'
O O 0.0106 0.0060 'International Tables Vol C Tables 4.2.6.8 and 6.1.1.4'
Pb Pb -3.3944 10.1111 'International Tables Vol C Tables 4.2.6.8 and 6.1.1.4'

loop_
_geom_angle_atom_site_label_1
_geom_angle_atom_site_label_2
_geom_angle_atom_site_label_3
_geom_angle
_geom_angle_site_symmetry_3
N7 Pb1 N6 76.7(4) .
N7 Pb1 N5 103.1(3) .
N6 Pb1 N5 61.4(2) .
N7 Pb1 N2 76.7(3) .
N6 Pb1 N2 119.0(2) .
N5 Pb1 N2 72.9(2) .
N7 Pb1 N1 90.9(4) .
N6 Pb1 N1 167.5(3) .
N5 Pb1 N1 124.4(2) .
N2 Pb1 N1 58.4(2) .
N7 Pb1 N8 148.0(4) .
N6 Pb1 N8 74.7(4) .
N5 Pb1 N8 75.2(3) .
N2 Pb1 N8 130.5(3) .
N1 Pb1 N8 116.9(4) .
N7 Pb1 S1 86.9(3) 2_666
N6 Pb1 S1 87.02(19) 2_666
N5 Pb1 S1 142.72(18) 2_666
N2 Pb1 S1 144.01(17) 2_666
N1 Pb1 S1 90.65(19) 2_666
N8 Pb1 S1 77.7(3) 2_666
C11 C10 C9 120.4(11) .
C12 C11 C10 120.9(12) .
C16 C17 C18 120.2(10) .
C8 N3 N2 116.4(7) .
C19 C20 C21 123.0(12) .
C6 N2 N3 116.4(8) .
C6 N2 Pb1 124.7(6) .
N3 N2 Pb1 117.3(5) .
C27 C28 N6 122.6(11) .
C22 N5 N4 117.6(7) .
C22 N5 Pb1 119.3(5) .
N4 N5 Pb1 113.9(5) .
C15 N4 N5 115.0(7) .
C14 C9 C10 118.9(9) .
C14 C9 C8 119.8(9) .
C10 C9 C8 121.2(8) .
C28 N6 C24 119.4(8) .
C28 N6 Pb1 120.3(7) .
C24 N6 Pb1 120.0(6) .
N7 C29 S1 176.1(13) .
C1 N1 C5 119.8(10) .
C1 N1 Pb1 117.2(9) .
C5 N1 Pb1 119.2(6) .
C20 C21 C16 117.0(11) .
C17 C16 C21 119.2(9) .
C17 C16 C15 121.4(7) .
C21 C16 C15 119.4(8) .
C11 C12 C13 119.5(10) .
N3 C8 C9 119.0(8) .
N3 C8 C15 122.1(7) .
C9 C8 C15 118.7(7) .
C12 C13 C14 121.3(11) .
N2 C6 C5 115.9(9) .
N2 C6 C7 126.2(9) .
C5 C6 C7 117.8(8) .
C27 C26 C25 118.7(10) .
C2 C3 C4 118.2(11) .
N1 C5 C4 119.2(10) .
N1 C5 C6 118.5(8) .
C4 C5 C6 122.3(10) .
C9 C14 C13 118.8(11) .
C3 C4 C5 121.0(12) .
N4 C15 C8 123.3(7) .
N4 C15 C16 120.0(7) .
C8 C15 C16 116.6(7) .
C28 C27 C26 119.7(11) .
C19 C18 C17 121.8(13) .
C24 C25 C26 118.8(12) .
C20 C19 C18 118.6(11) .
N6 C24 C25 120.7(10) .
N6 C24 C22 116.4(8) .
C25 C24 C22 122.8(10) .
N5 C22 C23 125.5(9) .
N5 C22 C24 117.0(8) .
C23 C22 C24 117.5(9) .
C29 S1 Pb1 109.0(4) 2_666
N1 C1 C2 122.0(14) .
C3 C2 C1 119.9(13) .
C29 N7 Pb1 157.4(11) .
N8 C30 S2 145.5(18) .
C30 N8 Pb1 115.7(15) .

loop_
_geom_bond_atom_site_label_1
_geom_bond_atom_site_label_2
_geom_bond_distance
_geom_bond_site_symmetry_2
O1 C31 1.401(2) .
Pb1 N7 2.543(13) .
Pb1 N6 2.593(7) .
Pb1 N5 2.633(6) .
Pb1 N2 2.752(7) .
Pb1 N1 2.751(8) .
Pb1 N8 2.766(14) .
Pb1 S1 3.051(3) 2_666
C10 C11 1.352(15) .
C10 C9 1.392(13) .
C11 C12 1.345(17) .
C17 C16 1.347(14) .
C17 C18 1.368(14) .
N3 C8 1.278(11) .
N3 N2 1.402(10) .
C20 C19 1.32(2) .
C20 C21 1.395(16) .
N2 C6 1.260(11) .
C28 C27 1.330(15) .
C28 N6 1.339(12) .
N5 C22 1.268(11) .
N5 N4 1.392(9) .
C7 C6 1.487(13) .
C23 C22 1.465(14) .
N4 C15 1.281(12) .
C9 C14 1.378(15) .
C9 C8 1.457(11) .
N6 C24 1.349(12) .
C29 N7 1.128(15) .
C29 S1 1.606(12) .
N1 C1 1.313(15) .
N1 C5 1.340(13) .
C21 C16 1.395(2) .
C16 C15 1.495(11) .
C12 C13 1.367(17) .
C8 C15 1.489(12) .
C13 C14 1.372(14) .
C6 C5 1.464(14) .
C26 C27 1.367(19) .
C26 C25 1.405(18) .
C3 C2 1.36(2) .
C3 C4 1.349(19) .
C5 C4 1.406(14) .
C18 C19 1.335(19) .
C25 C24 1.362(14) .
C24 C22 1.478(13) .
S1 Pb1 3.051(3) 2_666
C1 C2 1.383(18) .
S2 C30 1.59(2) .
C30 N8 1.165(18) .
